data_4313479
loop_
_publ_author_name
'Jide Xu'
'Donald W. Whisenhunt'
'Alan C. Veeck'
'Linda C. Uhlir'
'Kenneth N. Raymond'

_publ_contact_author
;
Kenneth N. Raymond
Department of Chemistry
University of California
Berkeley, CA  94720-1460
;
_publ_contact_author_email raymond@socrates.berkeley.edu
_publ_contact_author_fax 510-486-5283
_publ_contact_author_phone 510-642-7219
_publ_section_title
;
 Thorium(IV) Complexes of Bidentate Hydroxypyridinonates1
;
_journal_name_full 'Inorganic Chemistry'
_journal_page_first 2665
_journal_page_last 2674
_journal_paper_doi 10.1021/ic0259888
_journal_volume 42
_journal_year 2003
_chemical_formula_sum 'C10 H14 N2 O3'
_chemical_formula_weight 210.23
_chemical_name_common PR-Me-3,2-HOPO
_chemical_name_systematic
; 
 3-Hydroxy-1-methyl-2-oxo-1,2-dihydro-pyridine-4-carboxylic acid propylamide
;
_space_group_IT_number 2
_symmetry_cell_setting triclinic
_symmetry_space_group_name_Hall '-P 1'
_symmetry_space_group_name_H-M 'P -1'
_atom_sites_solution_hydrogens geom
_atom_sites_solution_primary direct
_atom_sites_solution_secondary difmap
_cell_angle_alpha 87.5690(10)
_cell_angle_beta 86.5920(10)
_cell_angle_gamma 87.4800(10)
_cell_formula_units_Z 8
_cell_length_a 8.1492(7)
_cell_length_b 11.1260(9)
_cell_length_c 23.402(2)
_cell_measurement_reflns_used 4452
_cell_measurement_temperature 134(2)
_cell_measurement_theta_max 23.28
_cell_measurement_theta_min 1.74
_cell_volume 2114.3(3)
_computing_cell_refinement
; 
SMART (Siemens, 1995) SAINT (Siemens, 1995) 
;
_computing_data_collection 'SMART (Siemens, 1995)'
_computing_data_reduction
; 
SAINT (Siemens, 1995) XPREP (Siemens, 1995) 
;
_computing_structure_refinement 'SHELXL-97 (Sheldrick, 1997)'
_computing_structure_solution 'SHELXS-97 (Sheldrick, 1990)'
_diffrn_ambient_temperature 134(2)
_diffrn_measured_fraction_theta_full 0.888
_diffrn_measured_fraction_theta_max 0.888
_diffrn_measurement_device_type '3 circle diffractomter'
_diffrn_measurement_method 'omega scan with profile analysis'
_diffrn_radiation_monochromator graphite
_diffrn_radiation_source 'fine-focus sealed tube'
_diffrn_radiation_type MoK\a
_diffrn_radiation_wavelength 0.71073
_diffrn_reflns_av_R_equivalents 0.0496
_diffrn_reflns_av_sigmaI/netI 0.0556
_diffrn_reflns_limit_h_max 8
_diffrn_reflns_limit_h_min -9
_diffrn_reflns_limit_k_max 10
_diffrn_reflns_limit_k_min -12
_diffrn_reflns_limit_l_max 22
_diffrn_reflns_limit_l_min -25
_diffrn_reflns_number 7877
_diffrn_reflns_theta_full 23.28
_diffrn_reflns_theta_max 23.28
_diffrn_reflns_theta_min 1.74
_diffrn_standards_decay_% 0
_diffrn_standards_interval_count 0
_diffrn_standards_number 0
_exptl_absorpt_coefficient_mu 0.099
_exptl_absorpt_correction_T_max 0.873
_exptl_absorpt_correction_T_min 0.642
_exptl_absorpt_correction_type empirical
_exptl_crystal_colour colorless
_exptl_crystal_density_diffrn 1.321
_exptl_crystal_density_method 'not measured'
_exptl_crystal_description rhomboid
_exptl_crystal_F_000 896
_exptl_crystal_size_max 0.40
_exptl_crystal_size_mid 0.25
_exptl_crystal_size_min 0.15
_refine_diff_density_max 0.183
_refine_diff_density_min -0.213
_refine_diff_density_rms 0.043
_refine_ls_extinction_method none
_refine_ls_goodness_of_fit_ref 1.105
_refine_ls_hydrogen_treatment mixed
_refine_ls_matrix_type full
_refine_ls_number_parameters 541
_refine_ls_number_reflns 5387
_refine_ls_number_restraints 0
_refine_ls_restrained_S_all 1.105
_refine_ls_R_factor_all 0.0914
_refine_ls_R_factor_gt 0.0637
_refine_ls_shift/su_max 0.000
_refine_ls_shift/su_mean 0.000
_refine_ls_structure_factor_coef Fsqd
_refine_ls_weighting_details 'calc w=1/[\s^2^(Fo^2^)+(0.0265P)^2^+2.7834P] where P=(Fo^2^+2Fc^2^)/3'
_refine_ls_weighting_scheme calc
_refine_ls_wR_factor_gt 0.1219
_refine_ls_wR_factor_ref 0.1383
_reflns_number_gt 4071
_reflns_number_total 5387
_reflns_threshold_expression >2sigma(I)
_cod_data_source_file ic0259888si20030220_022343.cif
_cod_data_source_block PR32HOPO
_cod_depositor_comments
;
The following automatic conversions were performed:

'_symmetry_cell_setting' value 'Triclinic' changed to 'triclinic'
according to the built-in table from CIF Core dictionary named
'cif_core.dic' version 2.4.1 from 2010-06-29.

Automatic conversion script
Id: cif_fix_values 1646 2011-03-28 12:23:43Z adriana 
;
_cod_database_code 4313479

loop_
_symmetry_equiv_pos_as_xyz
'x, y, z'
'-x, -y, -z'

loop_
_atom_site_label
_atom_site_type_symbol
_atom_site_fract_x
_atom_site_fract_y
_atom_site_fract_z
_atom_site_U_iso_or_equiv
_atom_site_adp_type
_atom_site_occupancy
_atom_site_symmetry_multiplicity
_atom_site_calc_flag
_atom_site_refinement_flags
_atom_site_disorder_assembly
_atom_site_disorder_group
O1 O -0.2131(3) 0.9340(2) 0.76221(9) 0.0329(6) Uani 1 1 d . . .
O2 O 0.0057(3) 0.7428(2) 0.75229(9) 0.0321(6) Uani 1 1 d . . .
H2A H -0.0248 0.7819 0.7802 0.048 Uiso 1 1 calc R . .
O3 O 0.1104(3) 0.6098(2) 0.58891(10) 0.0370(6) Uani 1 1 d . . .
O4 O 0.3317(3) 0.4568(2) 0.35947(9) 0.0329(6) Uani 1 1 d . . .
O5 O 0.5353(3) 0.2578(2) 0.37022(9) 0.0309(6) Uani 1 1 d . . .
H5A H 0.4859 0.2828 0.3423 0.046 Uiso 1 1 calc R . .
O6 O 0.6288(3) 0.1226(2) 0.53517(10) 0.0385(7) Uani 1 1 d . . .
O7 O 0.4574(3) 0.2850(2) 0.26372(10) 0.0367(6) Uani 1 1 d . . .
O8 O 0.2509(3) 0.4830(2) 0.25323(9) 0.0321(6) Uani 1 1 d . . .
H8B H 0.2988 0.4555 0.2810 0.048 Uiso 1 1 calc R . .
O9 O 0.1170(3) 0.5951(2) 0.08890(10) 0.0353(6) Uani 1 1 d . . .
O10 O -0.0190(3) 0.8013(2) 0.85909(9) 0.0331(6) Uani 1 1 d . . .
O11 O -0.2340(3) 0.9932(2) 0.86965(9) 0.0332(6) Uani 1 1 d . . .
H11B H -0.2090 0.9526 0.8418 0.050 Uiso 1 1 calc R . .
O12 O -0.3596(3) 1.1099(2) 1.03531(10) 0.0380(7) Uani 1 1 d . . .
N1 N -0.2437(3) 0.9449(2) 0.66583(11) 0.0275(7) Uani 1 1 d . . .
N2 N 0.1481(4) 0.5765(2) 0.68276(12) 0.0318(7) Uani 1 1 d . . .
H2B H 0.1259 0.5993 0.7171 0.038 Uiso 1 1 calc R . .
N3 N 0.2910(3) 0.4666(2) 0.45672(11) 0.0266(7) Uani 1 1 d . . .
N4 N 0.6780(4) 0.0951(2) 0.44121(12) 0.0298(7) Uani 1 1 d . . .
H4A H 0.6598 0.1201 0.4068 0.036 Uiso 1 1 calc R . .
N5 N 0.4693(3) 0.2587(2) 0.16747(11) 0.0276(7) Uani 1 1 d . . .
N6 N 0.1024(4) 0.6409(2) 0.18146(12) 0.0305(7) Uani 1 1 d . . .
H6A H 0.1299 0.6209 0.2156 0.037 Uiso 1 1 calc R . .
N7 N -0.0126(3) 0.7723(2) 0.95575(11) 0.0265(7) Uani 1 1 d . . .
N8 N -0.3842(4) 1.1515(2) 0.94144(12) 0.0302(7) Uani 1 1 d . . .
H8C H -0.3600 1.1298 0.9070 0.036 Uiso 1 1 calc R . .
C1 C -0.3674(5) 1.0445(3) 0.67351(15) 0.0373(10) Uani 1 1 d . . .
H1A H -0.4643 1.0147 0.6937 0.056 Uiso 1 1 calc R . .
H1B H -0.3953 1.0781 0.6367 0.056 Uiso 1 1 calc R . .
H1C H -0.3233 1.1056 0.6952 0.056 Uiso 1 1 calc R . .
C2 C -0.1747(4) 0.8934(3) 0.71349(14) 0.0257(8) Uani 1 1 d . . .
C3 C -0.0618(4) 0.7932(3) 0.70476(14) 0.0259(8) Uani 1 1 d . . .
C4 C -0.0258(4) 0.7489(3) 0.65168(14) 0.0265(8) Uani 1 1 d . . .
C5 C -0.1018(4) 0.8082(3) 0.60434(14) 0.0302(9) Uani 1 1 d . . .
H5B H -0.0782 0.7810 0.5676 0.036 Uiso 1 1 calc R . .
C6 C -0.2065(4) 0.9024(3) 0.61217(14) 0.0311(9) Uani 1 1 d . . .
H6B H -0.2551 0.9399 0.5808 0.037 Uiso 1 1 calc R . .
C7 C 0.0837(4) 0.6402(3) 0.63914(14) 0.0297(8) Uani 1 1 d . . .
C8 C 0.2536(5) 0.4710(3) 0.67379(15) 0.0342(9) Uani 1 1 d . . .
H8A H 0.3400 0.4897 0.6449 0.041 Uiso 1 1 calc R . .
H8D H 0.1902 0.4077 0.6598 0.041 Uiso 1 1 calc R . .
C9 C 0.3306(5) 0.4264(3) 0.72881(15) 0.0327(9) Uani 1 1 d . . .
H9A H 0.3918 0.4903 0.7433 0.039 Uiso 1 1 calc R . .
H9B H 0.2443 0.4058 0.7574 0.039 Uiso 1 1 calc R . .
C10 C 0.4443(5) 0.3175(3) 0.71903(18) 0.0444(10) Uani 1 1 d . . .
H10A H 0.4912 0.2916 0.7544 0.067 Uiso 1 1 calc R . .
H10B H 0.5307 0.3381 0.6911 0.067 Uiso 1 1 calc R . .
H10C H 0.3834 0.2537 0.7054 0.067 Uiso 1 1 calc R . .
C11 C 0.1833(5) 0.5752(3) 0.44838(14) 0.0309(9) Uani 1 1 d . . .
H11A H 0.2434 0.6357 0.4267 0.046 Uiso 1 1 calc R . .
H11B H 0.1465 0.6053 0.4850 0.046 Uiso 1 1 calc R . .
H11C H 0.0899 0.5552 0.4281 0.046 Uiso 1 1 calc R . .
C12 C 0.3585(4) 0.4141(3) 0.40879(14) 0.0255(8) Uani 1 1 d . . .
C13 C 0.4670(4) 0.3096(3) 0.41788(14) 0.0258(8) Uani 1 1 d . . .
C14 C 0.4995(4) 0.2650(3) 0.47191(14) 0.0257(8) Uani 1 1 d . . .
C15 C 0.4211(4) 0.3255(3) 0.51913(14) 0.0290(8) Uani 1 1 d . . .
H15A H 0.4397 0.2971 0.5562 0.035 Uiso 1 1 calc R . .
C16 C 0.3206(4) 0.4234(3) 0.51099(13) 0.0262(8) Uani 1 1 d . . .
H16A H 0.2709 0.4618 0.5424 0.031 Uiso 1 1 calc R . .
C17 C 0.6085(4) 0.1561(3) 0.48470(14) 0.0275(8) Uani 1 1 d . . .
C18 C 0.7835(4) -0.0122(3) 0.44980(14) 0.0302(8) Uani 1 1 d . . .
H18A H 0.7245 -0.0703 0.4743 0.036 Uiso 1 1 calc R . .
H18B H 0.8797 0.0089 0.4691 0.036 Uiso 1 1 calc R . .
C19 C 0.8378(5) -0.0685(3) 0.39397(15) 0.0348(9) Uani 1 1 d . . .
H19A H 0.8867 -0.0080 0.3681 0.042 Uiso 1 1 calc R . .
H19B H 0.7423 -0.0969 0.3765 0.042 Uiso 1 1 calc R . .
C20 C 0.9606(5) -0.1725(3) 0.40198(17) 0.0400(10) Uani 1 1 d . . .
H20A H 0.9929 -0.2049 0.3654 0.060 Uiso 1 1 calc R . .
H20B H 0.9113 -0.2339 0.4266 0.060 Uiso 1 1 calc R . .
H20C H 1.0555 -0.1448 0.4190 0.060 Uiso 1 1 calc R . .
C21 C 0.5823(4) 0.1542(3) 0.17576(15) 0.0338(9) Uani 1 1 d . . .
H21A H 0.5296 0.0953 0.2009 0.051 Uiso 1 1 calc R . .
H21B H 0.6797 0.1790 0.1923 0.051 Uiso 1 1 calc R . .
H21C H 0.6115 0.1197 0.1395 0.051 Uiso 1 1 calc R . .
C22 C 0.4142(4) 0.3201(3) 0.21524(14) 0.0281(8) Uani 1 1 d . . .
C23 C 0.3060(4) 0.4234(3) 0.20604(14) 0.0249(8) Uani 1 1 d . . .
C24 C 0.2618(4) 0.4609(3) 0.15209(14) 0.0267(8) Uani 1 1 d . . .
C25 C 0.3225(4) 0.3918(3) 0.10499(14) 0.0262(8) Uani 1 1 d . . .
H25A H 0.2923 0.4138 0.0682 0.031 Uiso 1 1 calc R . .
C26 C 0.4234(4) 0.2948(3) 0.11350(14) 0.0277(8) Uani 1 1 d . . .
H26A H 0.4631 0.2510 0.0823 0.033 Uiso 1 1 calc R . .
C27 C 0.1540(4) 0.5705(3) 0.13902(14) 0.0266(8) Uani 1 1 d . . .
C28 C 0.0007(4) 0.7511(3) 0.17257(15) 0.0301(8) Uani 1 1 d . . .
H28A H -0.1049 0.7304 0.1596 0.036 Uiso 1 1 calc R . .
H28B H 0.0538 0.8018 0.1429 0.036 Uiso 1 1 calc R . .
C29 C -0.0262(5) 0.8202(3) 0.22687(15) 0.0349(9) Uani 1 1 d . . .
H29A H -0.0687 0.7671 0.2577 0.042 Uiso 1 1 calc R . .
H29B H 0.0782 0.8484 0.2376 0.042 Uiso 1 1 calc R . .
C30 C -0.1455(5) 0.9266(3) 0.21894(17) 0.0400(10) Uani 1 1 d . . .
H30A H -0.1600 0.9688 0.2539 0.060 Uiso 1 1 calc R . .
H30B H -0.2495 0.8987 0.2090 0.060 Uiso 1 1 calc R . .
H30C H -0.1029 0.9799 0.1889 0.060 Uiso 1 1 calc R . .
C31 C 0.0997(4) 0.6671(3) 0.94722(15) 0.0319(9) Uani 1 1 d . . .
H31A H 0.2039 0.6930 0.9310 0.048 Uiso 1 1 calc R . .
H31B H 0.0537 0.6141 0.9217 0.048 Uiso 1 1 calc R . .
H31C H 0.1150 0.6254 0.9834 0.048 Uiso 1 1 calc R . .
C32 C -0.0667(4) 0.8332(3) 0.90769(14) 0.0245(8) Uani 1 1 d . . .
C33 C -0.1786(4) 0.9350(3) 0.91784(14) 0.0256(8) Uani 1 1 d . . .
C34 C -0.2238(4) 0.9737(3) 0.97180(13) 0.0242(8) Uani 1 1 d . . .
C35 C -0.1590(4) 0.9067(3) 1.01878(14) 0.0268(8) Uani 1 1 d . . .
H35A H -0.1870 0.9301 1.0559 0.032 Uiso 1 1 calc R . .
C36 C -0.0567(4) 0.8087(3) 1.01024(14) 0.0274(8) Uani 1 1 d . . .
H36A H -0.0159 0.7655 1.0416 0.033 Uiso 1 1 calc R . .
C37 C -0.3288(4) 1.0829(3) 0.98502(15) 0.0293(8) Uani 1 1 d . . .
C38 C -0.4841(4) 1.2616(3) 0.95020(15) 0.0316(9) Uani 1 1 d . . .
H38A H -0.4164 1.3229 0.9636 0.038 Uiso 1 1 calc R . .
H38B H -0.5712 1.2463 0.9794 0.038 Uiso 1 1 calc R . .
C39 C -0.5588(4) 1.3067(3) 0.89532(15) 0.0326(9) Uani 1 1 d . . .
H39A H -0.6219 1.2438 0.8809 0.039 Uiso 1 1 calc R . .
H39B H -0.4716 1.3257 0.8668 0.039 Uiso 1 1 calc R . .
C40 C -0.6708(5) 1.4188(3) 0.90483(18) 0.0444(10) Uani 1 1 d . . .
H40A H -0.7165 1.4453 0.8693 0.067 Uiso 1 1 calc R . .
H40B H -0.6082 1.4816 0.9185 0.067 Uiso 1 1 calc R . .
H40C H -0.7583 1.3998 0.9326 0.067 Uiso 1 1 calc R . .

loop_
_atom_site_aniso_label
_atom_site_aniso_U_11
_atom_site_aniso_U_22
_atom_site_aniso_U_33
_atom_site_aniso_U_23
_atom_site_aniso_U_13
_atom_site_aniso_U_12
O1 0.0435(15) 0.0375(14) 0.0177(13) -0.0072(11) -0.0059(11) 0.0101(12)
O2 0.0467(16) 0.0376(14) 0.0112(12) -0.0053(10) -0.0056(11) 0.0175(12)
O3 0.0473(17) 0.0426(15) 0.0208(14) -0.0107(11) -0.0020(11) 0.0111(13)
O4 0.0508(17) 0.0329(13) 0.0141(13) -0.0015(10) -0.0036(11) 0.0112(12)
O5 0.0418(15) 0.0357(14) 0.0142(12) -0.0020(10) -0.0038(11) 0.0127(12)
O6 0.0525(17) 0.0405(15) 0.0208(14) 0.0006(11) -0.0013(12) 0.0170(13)
O7 0.0528(17) 0.0371(14) 0.0195(14) -0.0030(11) -0.0071(12) 0.0134(13)
O8 0.0430(15) 0.0370(14) 0.0158(12) -0.0041(10) -0.0058(11) 0.0137(12)
O9 0.0418(16) 0.0376(14) 0.0261(15) 0.0006(11) -0.0060(11) 0.0059(12)
O10 0.0431(16) 0.0388(14) 0.0168(14) -0.0048(11) -0.0029(11) 0.0106(12)
O11 0.0510(16) 0.0319(13) 0.0159(12) -0.0029(10) -0.0041(11) 0.0133(12)
O12 0.0490(17) 0.0481(16) 0.0166(14) -0.0078(11) -0.0043(11) 0.0094(13)
N1 0.0321(17) 0.0309(16) 0.0190(16) -0.0049(13) 0.0011(13) 0.0057(14)
N2 0.0433(19) 0.0338(17) 0.0169(15) -0.0029(13) 0.0020(13) 0.0109(15)
N3 0.0308(17) 0.0307(16) 0.0183(15) -0.0041(12) -0.0018(12) 0.0035(13)
N4 0.0393(18) 0.0299(16) 0.0193(15) -0.0024(13) -0.0013(13) 0.0105(14)
N5 0.0324(17) 0.0280(16) 0.0214(16) -0.0014(13) 0.0002(13) 0.0077(13)
N6 0.0404(18) 0.0298(16) 0.0207(16) 0.0002(13) -0.0050(13) 0.0094(14)
N7 0.0300(17) 0.0299(16) 0.0193(16) -0.0015(12) -0.0020(12) 0.0025(13)
N8 0.0378(18) 0.0332(16) 0.0188(15) -0.0069(13) 0.0022(13) 0.0091(14)
C1 0.041(2) 0.051(2) 0.0190(19) -0.0045(17) -0.0039(16) 0.0169(19)
C2 0.032(2) 0.0274(18) 0.0182(19) -0.0041(15) -0.0018(15) -0.0029(16)
C3 0.0244(19) 0.033(2) 0.0198(19) -0.0018(15) -0.0036(15) 0.0053(16)
C4 0.0249(19) 0.0307(19) 0.0235(19) -0.0032(15) 0.0014(15) 0.0002(15)
C5 0.038(2) 0.035(2) 0.0185(18) -0.0039(15) -0.0039(16) -0.0006(18)
C6 0.036(2) 0.037(2) 0.0195(19) -0.0012(16) -0.0033(16) 0.0081(18)
C7 0.036(2) 0.033(2) 0.021(2) -0.0088(16) 0.0015(16) -0.0007(17)
C8 0.042(2) 0.029(2) 0.031(2) -0.0035(16) 0.0028(17) 0.0071(17)
C9 0.044(2) 0.0290(19) 0.024(2) -0.0003(15) -0.0008(16) 0.0031(17)
C10 0.041(2) 0.042(2) 0.048(3) 0.003(2) -0.004(2) 0.0075(19)
C11 0.043(2) 0.0289(19) 0.0204(19) -0.0032(15) -0.0066(16) 0.0078(17)
C12 0.0241(19) 0.0301(19) 0.0221(19) -0.0030(15) -0.0001(15) 0.0002(16)
C13 0.033(2) 0.0257(18) 0.0187(18) -0.0052(15) -0.0018(15) 0.0041(16)
C14 0.028(2) 0.0256(18) 0.0237(19) 0.0004(15) -0.0023(15) -0.0023(15)
C15 0.038(2) 0.0303(19) 0.0187(18) -0.0013(15) -0.0038(16) -0.0023(17)
C16 0.036(2) 0.0319(19) 0.0106(17) -0.0062(14) 0.0001(14) 0.0066(17)
C17 0.031(2) 0.0321(19) 0.0192(19) 0.0053(16) -0.0055(15) -0.0007(16)
C18 0.035(2) 0.0329(19) 0.0215(19) 0.0020(15) -0.0049(16) 0.0097(17)
C19 0.039(2) 0.032(2) 0.033(2) -0.0034(17) -0.0022(17) 0.0034(17)
C20 0.042(2) 0.034(2) 0.043(2) -0.0061(18) -0.0015(19) 0.0097(18)
C21 0.035(2) 0.036(2) 0.028(2) 0.0020(16) 0.0015(16) 0.0133(18)
C22 0.037(2) 0.0272(19) 0.020(2) -0.0003(15) -0.0002(16) 0.0006(16)
C23 0.030(2) 0.0256(18) 0.0183(18) -0.0011(15) -0.0015(15) 0.0065(15)
C24 0.025(2) 0.0307(19) 0.0236(19) -0.0032(15) 0.0021(15) 0.0028(16)
C25 0.035(2) 0.0282(19) 0.0163(18) -0.0023(15) -0.0068(15) 0.0031(17)
C26 0.032(2) 0.038(2) 0.0137(17) -0.0033(15) 0.0004(15) -0.0014(17)
C27 0.030(2) 0.0247(18) 0.024(2) 0.0028(16) -0.0021(15) 0.0029(15)
C28 0.032(2) 0.0305(19) 0.028(2) -0.0037(16) -0.0067(16) 0.0053(16)
C29 0.043(2) 0.032(2) 0.030(2) -0.0048(16) -0.0056(17) 0.0072(18)
C30 0.049(3) 0.033(2) 0.038(2) -0.0020(17) -0.0007(19) 0.0063(19)
C31 0.039(2) 0.031(2) 0.0252(19) -0.0026(16) -0.0059(16) 0.0105(17)
C32 0.028(2) 0.0290(19) 0.0162(19) -0.0017(15) -0.0012(15) 0.0011(16)
C33 0.029(2) 0.0295(19) 0.0185(18) 0.0026(15) -0.0051(15) 0.0002(16)
C34 0.028(2) 0.0299(18) 0.0144(18) -0.0040(14) -0.0003(14) 0.0009(16)
C35 0.033(2) 0.034(2) 0.0133(17) -0.0059(15) 0.0009(15) 0.0024(17)
C36 0.030(2) 0.037(2) 0.0144(18) 0.0002(15) -0.0017(15) -0.0031(17)
C37 0.030(2) 0.0298(19) 0.029(2) -0.0029(17) -0.0028(16) -0.0006(16)
C38 0.034(2) 0.0257(19) 0.035(2) -0.0072(16) -0.0019(17) 0.0042(16)
C39 0.030(2) 0.034(2) 0.034(2) -0.0017(17) -0.0037(16) 0.0009(17)
C40 0.041(2) 0.035(2) 0.056(3) 0.0058(19) -0.006(2) 0.0101(19)

loop_
_atom_type_symbol
_atom_type_description
_atom_type_scat_dispersion_real
_atom_type_scat_dispersion_imag
_atom_type_scat_source
O O 0.0106 0.0060 'International Tables Vol C Tables 4.2.6.8 and 6.1.1.4'
N N 0.0061 0.0033 'International Tables Vol C Tables 4.2.6.8 and 6.1.1.4'
C C 0.0033 0.0016 'International Tables Vol C Tables 4.2.6.8 and 6.1.1.4'
H H 0.0000 0.0000 'International Tables Vol C Tables 4.2.6.8 and 6.1.1.4'

loop_
_geom_angle_atom_site_label_1
_geom_angle_atom_site_label_2
_geom_angle_atom_site_label_3
_geom_angle
_geom_angle_site_symmetry_1
_geom_angle_site_symmetry_3
_geom_angle_publ_flag
C2 N1 C6 121.8(3) . . ?
C2 N1 C1 118.4(3) . . ?
C6 N1 C1 119.7(3) . . ?
C7 N2 C8 121.8(3) . . ?
C12 N3 C16 122.8(3) . . ?
C12 N3 C11 117.2(3) . . ?
C16 N3 C11 120.0(3) . . ?
C17 N4 C18 122.4(3) . . ?
C22 N5 C26 121.7(3) . . ?
C22 N5 C21 117.6(3) . . ?
C26 N5 C21 120.7(3) . . ?
C27 N6 C28 122.7(3) . . ?
C32 N7 C36 122.4(3) . . ?
C32 N7 C31 117.4(3) . . ?
C36 N7 C31 120.2(3) . . ?
C37 N8 C38 122.3(3) . . ?
O1 C2 N1 120.1(3) . . ?
O1 C2 C3 123.1(3) . . ?
N1 C2 C3 116.8(3) . . ?
O2 C3 C4 121.8(3) . . ?
O2 C3 C2 116.3(3) . . ?
C4 C3 C2 121.9(3) . . ?
C3 C4 C5 117.7(3) . . ?
C3 C4 C7 125.4(3) . . ?
C5 C4 C7 116.9(3) . . ?
C6 C5 C4 120.7(3) . . ?
C5 C6 N1 121.1(3) . . ?
O3 C7 N2 121.4(3) . . ?
O3 C7 C4 119.7(3) . . ?
N2 C7 C4 118.9(3) . . ?
N2 C8 C9 111.4(3) . . ?
C10 C9 C8 111.3(3) . . ?
O4 C12 N3 121.6(3) . . ?
O4 C12 C13 122.0(3) . . ?
N3 C12 C13 116.3(3) . . ?
O5 C13 C14 121.7(3) . . ?
O5 C13 C12 116.4(3) . . ?
C14 C13 C12 121.9(3) . . ?
C13 C14 C15 117.3(3) . . ?
C13 C14 C17 124.9(3) . . ?
C15 C14 C17 117.7(3) . . ?
C16 C15 C14 121.1(3) . . ?
C15 C16 N3 120.5(3) . . ?
O6 C17 N4 121.2(3) . . ?
O6 C17 C14 119.9(3) . . ?
N4 C17 C14 118.8(3) . . ?
N4 C18 C19 111.9(3) . . ?
C18 C19 C20 112.2(3) . . ?
O7 C22 N5 120.3(3) . . ?
O7 C22 C23 123.0(3) . . ?
N5 C22 C23 116.7(3) . . ?
O8 C23 C24 121.7(3) . . ?
O8 C23 C22 116.5(3) . . ?
C24 C23 C22 121.8(3) . . ?
C23 C24 C25 118.1(3) . . ?
C23 C24 C27 124.7(3) . . ?
C25 C24 C27 117.2(3) . . ?
C26 C25 C24 120.2(3) . . ?
C25 C26 N5 121.5(3) . . ?
O9 C27 N6 121.1(3) . . ?
O9 C27 C24 120.0(3) . . ?
N6 C27 C24 118.9(3) . . ?
N6 C28 C29 111.7(3) . . ?
C30 C29 C28 111.3(3) . . ?
O10 C32 N7 120.8(3) . . ?
O10 C32 C33 123.4(3) . . ?
N7 C32 C33 115.8(3) . . ?
O11 C33 C34 121.9(3) . . ?
O11 C33 C32 115.1(3) . . ?
C34 C33 C32 123.0(3) . . ?
C33 C34 C35 117.2(3) . . ?
C33 C34 C37 125.7(3) . . ?
C35 C34 C37 117.1(3) . . ?
C36 C35 C34 120.8(3) . . ?
C35 C36 N7 120.9(3) . . ?
O12 C37 N8 121.5(3) . . ?
O12 C37 C34 120.1(3) . . ?
N8 C37 C34 118.4(3) . . ?
N8 C38 C39 111.0(3) . . ?
C38 C39 C40 111.4(3) . . ?

loop_
_geom_bond_atom_site_label_1
_geom_bond_atom_site_label_2
_geom_bond_distance
_geom_bond_site_symmetry_2
_geom_bond_publ_flag
O1 C2 1.262(4) . ?
O2 C3 1.359(4) . ?
O3 C7 1.241(4) . ?
O4 C12 1.257(4) . ?
O5 C13 1.356(4) . ?
O6 C17 1.242(4) . ?
O7 C22 1.250(4) . ?
O8 C23 1.356(4) . ?
O9 C27 1.245(4) . ?
O10 C32 1.241(4) . ?
O11 C33 1.367(4) . ?
O12 C37 1.236(4) . ?
N1 C2 1.371(4) . ?
N1 C6 1.373(4) . ?
N1 C1 1.475(4) . ?
N2 C7 1.337(4) . ?
N2 C8 1.440(4) . ?
N3 C12 1.362(4) . ?
N3 C16 1.370(4) . ?
N3 C11 1.474(4) . ?
N4 C17 1.332(4) . ?
N4 C18 1.454(4) . ?
N5 C22 1.377(4) . ?
N5 C26 1.377(4) . ?
N5 C21 1.465(4) . ?
N6 C27 1.328(4) . ?
N6 C28 1.464(4) . ?
N7 C32 1.374(4) . ?
N7 C36 1.377(4) . ?
N7 C31 1.467(4) . ?
N8 C37 1.336(4) . ?
N8 C38 1.456(4) . ?
C2 C3 1.427(5) . ?
C3 C4 1.367(5) . ?
C4 C5 1.425(5) . ?
C4 C7 1.500(5) . ?
C5 C6 1.334(5) . ?
C8 C9 1.520(5) . ?
C9 C10 1.509(5) . ?
C12 C13 1.446(5) . ?
C13 C14 1.375(5) . ?
C14 C15 1.423(5) . ?
C14 C17 1.501(5) . ?
C15 C16 1.347(5) . ?
C18 C19 1.508(5) . ?
C19 C20 1.508(5) . ?
C22 C23 1.435(5) . ?
C23 C24 1.376(5) . ?
C24 C25 1.424(5) . ?
C24 C27 1.502(5) . ?
C25 C26 1.342(5) . ?
C28 C29 1.514(5) . ?
C29 C30 1.511(5) . ?
C32 C33 1.441(5) . ?
C33 C34 1.376(5) . ?
C34 C35 1.417(5) . ?
C34 C37 1.487(5) . ?
C35 C36 1.358(5) . ?
C38 C39 1.511(5) . ?
C39 C40 1.529(5) . ?
